data_4134626
loop_
_publ_author_name
'Au, Yik Ki'
'Lyu, Hairong'
'Quan, Yangjian'
'Xie, Zuowei'

_publ_section_title
;
 Copper-Catalyzed Electrochemical Selective B-H Oxygenation of
 <i>o</i>-Carboranes at Room Temperature.
;
_journal_name_full 'Journal of the American Chemical Society'
_journal_paper_doi 10.1021/jacs.0c02490
_journal_year 2020
_chemical_formula_sum 'C17 H26 B10 O2'
_chemical_formula_weight 370.48
_space_group_crystal_system monoclinic
_space_group_IT_number 14
_space_group_name_Hall '-P 2ybc'
_space_group_name_H-M_alt 'P 1 21/c 1'
_atom_sites_solution_hydrogens geom
_audit_creation_method SHELXL-2018/3
_cell_angle_alpha 90
_cell_angle_beta 104.3920(10)
_cell_angle_gamma 90
_cell_formula_units_Z 4
_cell_length_a 9.9559(5)
_cell_length_b 12.4988(6)
_cell_length_c 17.2264(8)
_cell_measurement_reflns_used 142
_cell_measurement_temperature 296(2)
_cell_measurement_theta_max 15
_cell_measurement_theta_min 15
_cell_volume 2076.33(17)
_computing_cell_refinement 'BRUKER D8VENTURE DIFFRACTOMETER'
_computing_data_collection 'BRUKER D8VENTURE DIFFRACTOMETER'
_computing_data_reduction 'BRUKER D8VENTURE DIFFRACTOMETER'
_computing_molecular_graphics 'BRUKER SHELXTL'
_computing_publication_material 'BRUKER SHELXTL'
_computing_structure_refinement 'SHELXL-2014/6 (Sheldrick, 2014)'
_diffrn_ambient_temperature 296(2)
_diffrn_measured_fraction_theta_full 0.998
_diffrn_measured_fraction_theta_max 0.998
_diffrn_measurement_device_type 'BRUKER D8VENTURE DIFFRACTOMETER'
_diffrn_measurement_method 'PHI & OMEGA SCAN'
_diffrn_radiation_type MoK\a
_diffrn_radiation_wavelength 0.71073
_diffrn_reflns_av_R_equivalents 0.0450
_diffrn_reflns_av_unetI/netI 0.0184
_diffrn_reflns_Laue_measured_fraction_full 0.998
_diffrn_reflns_Laue_measured_fraction_max 0.998
_diffrn_reflns_limit_h_max 11
_diffrn_reflns_limit_h_min -11
_diffrn_reflns_limit_k_max 15
_diffrn_reflns_limit_k_min -15
_diffrn_reflns_limit_l_max 20
_diffrn_reflns_limit_l_min -20
_diffrn_reflns_number 62222
_diffrn_reflns_point_group_measured_fraction_full 0.998
_diffrn_reflns_point_group_measured_fraction_max 0.998
_diffrn_reflns_theta_full 25.242
_diffrn_reflns_theta_max 25.249
_diffrn_reflns_theta_min 2.441
_exptl_absorpt_coefficient_mu 0.066
_exptl_absorpt_correction_T_max 0.7456
_exptl_absorpt_correction_T_min 0.6172
_exptl_absorpt_correction_type multi-scan
_exptl_crystal_colour colourless
_exptl_crystal_density_diffrn 1.185
_exptl_crystal_description block
_exptl_crystal_F_000 776
_exptl_crystal_size_max 0.500
_exptl_crystal_size_mid 0.400
_exptl_crystal_size_min 0.300
_refine_diff_density_max 0.209
_refine_diff_density_min -0.218
_refine_diff_density_rms 0.040
_refine_ls_extinction_method none
_refine_ls_goodness_of_fit_ref 1.031
_refine_ls_hydrogen_treatment constr
_refine_ls_matrix_type full
_refine_ls_number_parameters 262
_refine_ls_number_reflns 3742
_refine_ls_number_restraints 0
_refine_ls_restrained_S_all 1.031
_refine_ls_R_factor_all 0.0569
_refine_ls_R_factor_gt 0.0481
_refine_ls_shift/su_max 0.000
_refine_ls_shift/su_mean 0.000
_refine_ls_structure_factor_coef Fsqd
_refine_ls_weighting_details 'w=1/[\s^2^(Fo^2^)+(0.0774P)^2^+0.5882P] where P=(Fo^2^+2Fc^2^)/3'
_refine_ls_weighting_scheme calc
_refine_ls_wR_factor_gt 0.1295
_refine_ls_wR_factor_ref 0.1378
_reflns_Friedel_coverage 0.000
_reflns_number_gt 3149
_reflns_number_total 3742
_reflns_threshold_expression 'I > 2\s(I)'
_cod_data_source_file ja0c02490_si_009.cif
_cod_data_source_block 10aa
_cod_original_sg_symbol_H-M 'P 21/c'
_cod_database_code 4134626
_shelx_shelxl_version_number 2018/3
_shelx_space_group_comment
;
The symmetry employed for this shelxl refinement is uniquely defined
by the following loop, which should always be used as a source of
symmetry information in preference to the above space-group names.
They are only intended as comments.
;
_shelx_estimated_absorpt_t_min 0.968
_shelx_estimated_absorpt_t_max 0.980

loop_
_space_group_symop_operation_xyz
'x, y, z'
'-x, y+1/2, -z+1/2'
'-x, -y, -z'
'x, -y-1/2, z-1/2'

loop_
_atom_site_label
_atom_site_type_symbol
_atom_site_fract_x
_atom_site_fract_y
_atom_site_fract_z
_atom_site_U_iso_or_equiv
_atom_site_adp_type
_atom_site_occupancy
_atom_site_site_symmetry_order
_atom_site_calc_flag
_atom_site_refinement_flags_posn
_atom_site_refinement_flags_adp
_atom_site_refinement_flags_occupancy
_atom_site_disorder_assembly
_atom_site_disorder_group
O1 O 0.32035(11) 0.35288(9) 0.41870(6) 0.0426(3) Uani 1 1 d . . . . .
O2 O 0.33276(12) 0.59736(9) 0.42018(6) 0.0458(3) Uani 1 1 d . . . . .
B3 B 0.50802(18) 0.35237(13) 0.32632(10) 0.0356(4) Uani 1 1 d . . . . .
H3 H 0.556543 0.276025 0.349765 0.043 Uiso 1 1 calc R U . . .
B4 B 0.35677(17) 0.40141(13) 0.35388(10) 0.0333(4) Uani 1 1 d . . . . .
B5 B 0.36944(17) 0.54653(13) 0.35639(10) 0.0331(4) Uani 1 1 d . . . . .
B6 B 0.52748(17) 0.58096(13) 0.33071(10) 0.0336(4) Uani 1 1 d . . . . .
H6 H 0.588889 0.651146 0.356924 0.040 Uiso 1 1 calc R U . . .
B7 B 0.5041(2) 0.39809(14) 0.22887(10) 0.0406(4) Uani 1 1 d . . . . .
H7 H 0.548641 0.350862 0.187524 0.049 Uiso 1 1 calc R U . . .
B8 B 0.34893(19) 0.35944(14) 0.25394(10) 0.0401(4) Uani 1 1 d . . . . .
H8 H 0.292124 0.286832 0.228731 0.048 Uiso 1 1 calc R U . . .
B9 B 0.26215(18) 0.47977(13) 0.27223(10) 0.0369(4) Uani 1 1 d . . . . .
H9 H 0.148416 0.485295 0.258723 0.044 Uiso 1 1 calc R U . . .
B10 B 0.36783(18) 0.59108(13) 0.25890(10) 0.0355(4) Uani 1 1 d . . . . .
H10 H 0.323051 0.669153 0.236965 0.043 Uiso 1 1 calc R U . . .
B11 B 0.51503(19) 0.53933(13) 0.23137(10) 0.0370(4) Uani 1 1 d . . . . .
H11 H 0.566241 0.583547 0.191539 0.044 Uiso 1 1 calc R U . . .
B12 B 0.3520(2) 0.47640(14) 0.19545(10) 0.0408(4) Uani 1 1 d . . . . .
H12 H 0.295462 0.479852 0.131921 0.049 Uiso 1 1 calc R U . . .
C1 C 0.51354(14) 0.46622(10) 0.38129(8) 0.0307(3) Uani 1 1 d . . . . .
H1 H 0.569097 0.462627 0.444981 0.037 Uiso 1 1 calc R U . . .
C2 C 0.60102(15) 0.46286(11) 0.31076(9) 0.0338(3) Uani 1 1 d . . . . .
C11 C 0.76035(16) 0.44975(14) 0.33516(10) 0.0458(4) Uani 1 1 d . . . . .
H11A H 0.780674 0.383150 0.310294 0.055 Uiso 1 1 calc R U . . .
C12 C 0.8193(2) 0.4364(2) 0.42448(12) 0.0729(6) Uani 1 1 d . . . . .
H12A H 0.770358 0.380331 0.443939 0.109 Uiso 1 1 calc R U . . .
H12B H 0.915811 0.418238 0.434914 0.109 Uiso 1 1 calc R U . . .
H12C H 0.809034 0.502131 0.451255 0.109 Uiso 1 1 calc R U . . .
C13 C 0.8353(2) 0.53752(19) 0.30272(16) 0.0759(7) Uani 1 1 d . . . . .
H13A H 0.796485 0.544742 0.246090 0.114 Uiso 1 1 calc R U . . .
H13B H 0.825126 0.603761 0.328887 0.114 Uiso 1 1 calc R U . . .
H13C H 0.931903 0.519868 0.312545 0.114 Uiso 1 1 calc R U . . .
C14 C 0.20876(14) 0.28754(11) 0.41735(9) 0.0354(3) Uani 1 1 d . . . . .
C15 C 0.10447(17) 0.26693(15) 0.35008(11) 0.0526(4) Uani 1 1 d . . . . .
H15A H 0.107154 0.296661 0.301002 0.063 Uiso 1 1 calc R U . . .
C16 C -0.00424(19) 0.20166(17) 0.35614(13) 0.0627(5) Uani 1 1 d . . . . .
H16A H -0.074858 0.187745 0.310647 0.075 Uiso 1 1 calc R U . . .
C17 C -0.0102(2) 0.15719(17) 0.42741(13) 0.0644(5) Uani 1 1 d . . . . .
H17A H -0.084545 0.113857 0.430728 0.077 Uiso 1 1 calc R U . . .
C18 C 0.0946(2) 0.17713(17) 0.49408(12) 0.0668(6) Uani 1 1 d . . . . .
H18A H 0.091787 0.146903 0.542982 0.080 Uiso 1 1 calc R U . . .
C19 C 0.20440(18) 0.24189(15) 0.48906(10) 0.0514(4) Uani 1 1 d . . . . .
H19A H 0.275681 0.254602 0.534467 0.062 Uiso 1 1 calc R U . . .
C20 C 0.29815(15) 0.70484(12) 0.41739(8) 0.0364(3) Uani 1 1 d . . . . .
C21 C 0.3872(2) 0.77416(14) 0.46574(10) 0.0521(4) Uani 1 1 d . . . . .
H21A H 0.471733 0.750152 0.497183 0.063 Uiso 1 1 calc R U . . .
C22 C 0.3499(3) 0.88103(18) 0.46732(14) 0.0797(7) Uani 1 1 d . . . . .
H22A H 0.408578 0.928601 0.501113 0.096 Uiso 1 1 calc R U . . .
C23 C 0.2284(4) 0.91631(19) 0.41994(16) 0.0898(9) Uani 1 1 d . . . . .
H23A H 0.205304 0.988377 0.420157 0.108 Uiso 1 1 calc R U . . .
C24 C 0.1408(3) 0.8472(2) 0.37235(15) 0.0825(8) Uani 1 1 d . . . . .
H24A H 0.057156 0.872061 0.340342 0.099 Uiso 1 1 calc R U . . .
C25 C 0.17392(19) 0.74017(17) 0.37071(11) 0.0577(5) Uani 1 1 d . . . . .
H25B H 0.112783 0.692664 0.338360 0.069 Uiso 1 1 calc R U . . .

loop_
_atom_site_aniso_label
_atom_site_aniso_U_11
_atom_site_aniso_U_22
_atom_site_aniso_U_33
_atom_site_aniso_U_23
_atom_site_aniso_U_13
_atom_site_aniso_U_12
O1 0.0397(6) 0.0487(6) 0.0377(6) 0.0056(5) 0.0064(5) -0.0157(5)
O2 0.0629(7) 0.0377(6) 0.0437(6) 0.0001(5) 0.0266(5) 0.0084(5)
B3 0.0428(9) 0.0284(8) 0.0371(9) -0.0007(7) 0.0128(7) 0.0006(7)
B4 0.0334(8) 0.0307(8) 0.0348(8) -0.0001(6) 0.0067(7) -0.0048(6)
B5 0.0347(9) 0.0303(8) 0.0358(8) 0.0002(6) 0.0116(7) 0.0002(6)
B6 0.0375(9) 0.0280(8) 0.0374(8) -0.0017(6) 0.0134(7) -0.0040(6)
B7 0.0538(11) 0.0356(9) 0.0349(9) -0.0043(7) 0.0157(8) 0.0018(8)
B8 0.0495(10) 0.0325(8) 0.0363(9) -0.0047(7) 0.0069(8) -0.0067(7)
B9 0.0354(9) 0.0373(9) 0.0361(9) 0.0022(7) 0.0051(7) -0.0025(7)
B10 0.0392(9) 0.0310(8) 0.0367(9) 0.0035(7) 0.0102(7) 0.0016(7)
B11 0.0447(10) 0.0346(8) 0.0342(9) 0.0026(7) 0.0145(7) 0.0013(7)
B12 0.0494(11) 0.0409(10) 0.0301(8) -0.0004(7) 0.0060(8) -0.0017(8)
C1 0.0311(7) 0.0299(7) 0.0319(7) -0.0013(5) 0.0097(6) -0.0018(5)
C2 0.0364(8) 0.0322(7) 0.0358(8) 0.0003(6) 0.0147(6) 0.0012(6)
C11 0.0360(8) 0.0509(9) 0.0542(10) 0.0027(8) 0.0185(7) 0.0056(7)
C12 0.0361(10) 0.1185(19) 0.0625(12) 0.0136(12) 0.0093(9) 0.0096(11)
C13 0.0438(11) 0.0829(15) 0.1080(18) 0.0227(13) 0.0320(11) -0.0019(10)
C14 0.0323(7) 0.0310(7) 0.0441(8) -0.0002(6) 0.0118(6) -0.0038(6)
C15 0.0432(9) 0.0639(11) 0.0476(9) 0.0066(8) 0.0055(7) -0.0133(8)
C16 0.0431(10) 0.0745(13) 0.0653(12) -0.0038(10) 0.0038(8) -0.0209(9)
C17 0.0498(11) 0.0628(12) 0.0838(14) 0.0016(10) 0.0227(10) -0.0220(9)
C18 0.0667(13) 0.0745(13) 0.0623(12) 0.0125(10) 0.0219(10) -0.0249(11)
C19 0.0495(10) 0.0590(11) 0.0445(9) 0.0028(8) 0.0096(7) -0.0176(8)
C20 0.0423(8) 0.0374(8) 0.0346(7) -0.0013(6) 0.0188(6) 0.0059(6)
C21 0.0580(11) 0.0543(10) 0.0444(9) -0.0012(8) 0.0131(8) -0.0076(8)
C22 0.133(2) 0.0506(12) 0.0648(13) -0.0172(10) 0.0422(14) -0.0236(13)
C23 0.153(3) 0.0523(13) 0.0806(16) 0.0083(12) 0.0603(18) 0.0377(16)
C24 0.0859(16) 0.0895(18) 0.0778(15) 0.0183(13) 0.0313(13) 0.0524(14)
C25 0.0475(10) 0.0730(13) 0.0520(10) -0.0032(9) 0.0111(8) 0.0138(9)

loop_
_atom_type_symbol
_atom_type_description
_atom_type_scat_dispersion_real
_atom_type_scat_dispersion_imag
_atom_type_scat_source
C C 0.0033 0.0016 'International Tables Vol C Tables 4.2.6.8 and 6.1.1.4'
H H 0.0000 0.0000 'International Tables Vol C Tables 4.2.6.8 and 6.1.1.4'
O O 0.0106 0.0060 'International Tables Vol C Tables 4.2.6.8 and 6.1.1.4'
B B 0.0013 0.0007 'International Tables Vol C Tables 4.2.6.8 and 6.1.1.4'

loop_
_geom_angle_atom_site_label_1
_geom_angle_atom_site_label_2
_geom_angle_atom_site_label_3
_geom_angle
_geom_angle_site_symmetry_1
_geom_angle_site_symmetry_3
_geom_angle_publ_flag
C14 O1 B4 127.92(12) . . ?
C20 O2 B5 121.76(12) . . ?
C1 B3 C2 58.10(8) . . ?
C1 B3 B8 104.56(11) . . ?
C2 B3 B8 105.91(11) . . ?
C1 B3 B7 104.39(11) . . ?
C2 B3 B7 58.49(9) . . ?
B8 B3 B7 60.37(10) . . ?
C1 B3 B4 58.73(9) . . ?
C2 B3 B4 106.64(11) . . ?
B8 B3 B4 60.22(9) . . ?
B7 B3 B4 108.61(12) . . ?
O1 B4 C1 112.59(12) . . ?
O1 B4 B9 132.83(13) . . ?
C1 B4 B9 102.95(11) . . ?
O1 B4 B8 133.40(13) . . ?
C1 B4 B8 102.89(11) . . ?
B9 B4 B8 60.74(10) . . ?
O1 B4 B3 117.71(13) . . ?
C1 B4 B3 57.93(8) . . ?
B9 B4 B3 107.04(11) . . ?
B8 B4 B3 58.84(10) . . ?
O1 B4 B5 116.42(12) . . ?
C1 B4 B5 57.98(8) . . ?
B9 B4 B5 59.31(9) . . ?
B8 B4 B5 107.62(11) . . ?
B3 B4 B5 106.80(11) . . ?
O2 B5 C1 115.85(12) . . ?
O2 B5 B10 131.58(13) . . ?
C1 B5 B10 103.40(11) . . ?
O2 B5 B9 129.32(13) . . ?
C1 B5 B9 102.98(11) . . ?
B10 B5 B9 60.76(9) . . ?
O2 B5 B6 120.25(13) . . ?
C1 B5 B6 58.04(9) . . ?
B10 B5 B6 59.32(9) . . ?
B9 B5 B6 107.33(11) . . ?
O2 B5 B4 116.31(12) . . ?
C1 B5 B4 58.06(8) . . ?
B10 B5 B4 107.93(11) . . ?
B9 B5 B4 59.27(9) . . ?
B6 B5 B4 107.10(11) . . ?
C1 B6 C2 58.12(8) . . ?
C1 B6 B10 104.26(11) . . ?
C2 B6 B10 106.04(11) . . ?
C1 B6 B11 104.67(11) . . ?
C2 B6 B11 58.90(9) . . ?
B10 B6 B11 60.36(10) . . ?
C1 B6 B5 58.81(9) . . ?
C2 B6 B5 106.68(11) . . ?
B10 B6 B5 59.66(9) . . ?
B11 B6 B5 108.36(12) . . ?
C2 B7 B3 59.46(9) . . ?
C2 B7 B11 59.10(9) . . ?
B3 B7 B11 108.27(12) . . ?
C2 B7 B8 106.07(12) . . ?
B3 B7 B8 59.62(10) . . ?
B11 B7 B8 108.59(12) . . ?
C2 B7 B12 105.59(11) . . ?
B3 B7 B12 107.63(12) . . ?
B11 B7 B12 59.99(10) . . ?
B8 B7 B12 60.28(10) . . ?
B3 B8 B7 60.00(10) . . ?
B3 B8 B12 107.68(12) . . ?
B7 B8 B12 59.95(10) . . ?
B3 B8 B4 60.94(9) . . ?
B7 B8 B4 108.89(12) . . ?
B12 B8 B4 107.59(12) . . ?
B3 B8 B9 107.75(11) . . ?
B7 B8 B9 107.47(12) . . ?
B12 B8 B9 59.31(10) . . ?
B4 B8 B9 59.54(9) . . ?
B12 B9 B4 108.10(12) . . ?
B12 B9 B5 107.88(12) . . ?
B4 B9 B5 61.42(9) . . ?
B12 B9 B10 60.11(9) . . ?
B4 B9 B10 108.43(11) . . ?
B5 B9 B10 59.22(9) . . ?
B12 B9 B8 59.76(10) . . ?
B4 B9 B8 59.72(9) . . ?
B5 B9 B8 108.48(12) . . ?
B10 B9 B8 107.65(12) . . ?
B6 B10 B5 61.02(9) . . ?
B6 B10 B11 59.93(9) . . ?
B5 B10 B11 109.09(12) . . ?
B6 B10 B12 107.44(12) . . ?
B5 B10 B12 107.92(11) . . ?
B11 B10 B12 59.73(10) . . ?
B6 B10 B9 108.09(11) . . ?
B5 B10 B9 60.02(9) . . ?
B11 B10 B9 107.57(11) . . ?
B12 B10 B9 59.35(9) . . ?
C2 B11 B6 59.28(9) . . ?
C2 B11 B7 58.54(9) . . ?
B6 B11 B7 107.89(11) . . ?
C2 B11 B10 105.81(11) . . ?
B6 B11 B10 59.70(9) . . ?
B7 B11 B10 108.71(12) . . ?
C2 B11 B12 105.30(11) . . ?
B6 B11 B12 107.90(12) . . ?
B7 B11 B12 60.17(10) . . ?
B10 B11 B12 60.54(10) . . ?
B11 B12 B9 108.51(12) . . ?
B11 B12 B7 59.84(10) . . ?
B9 B12 B7 108.61(12) . . ?
B11 B12 B8 108.06(12) . . ?
B9 B12 B8 60.93(10) . . ?
B7 B12 B8 59.77(10) . . ?
B11 B12 B10 59.73(10) . . ?
B9 B12 B10 60.54(9) . . ?
B7 B12 B10 107.80(12) . . ?
B8 B12 B10 108.91(12) . . ?
C2 C1 B6 61.49(9) . . ?
C2 C1 B3 61.49(9) . . ?
B6 C1 B3 114.53(11) . . ?
C2 C1 B5 112.92(11) . . ?
B6 C1 B5 63.16(9) . . ?
B3 C1 B5 116.14(11) . . ?
C2 C1 B4 113.12(11) . . ?
B6 C1 B4 116.17(11) . . ?
B3 C1 B4 63.34(9) . . ?
B5 C1 B4 63.95(9) . . ?
C11 C2 C1 119.52(12) . . ?
C11 C2 B7 120.47(12) . . ?
C1 C2 B7 108.99(11) . . ?
C11 C2 B11 123.49(12) . . ?
C1 C2 B11 108.72(11) . . ?
B7 C2 B11 62.35(10) . . ?
C11 C2 B6 119.72(12) . . ?
C1 C2 B6 60.38(8) . . ?
B7 C2 B6 113.06(12) . . ?
B11 C2 B6 61.82(9) . . ?
C11 C2 B3 115.36(12) . . ?
C1 C2 B3 60.41(8) . . ?
B7 C2 B3 62.05(9) . . ?
B11 C2 B3 113.00(12) . . ?
B6 C2 B3 112.67(11) . . ?
C13 C11 C12 110.74(18) . . ?
C13 C11 C2 112.98(14) . . ?
C12 C11 C2 113.61(14) . . ?
C19 C14 O1 116.01(13) . . ?
C19 C14 C15 119.68(14) . . ?
O1 C14 C15 124.31(14) . . ?
C14 C15 C16 119.30(16) . . ?
C17 C16 C15 121.35(18) . . ?
C16 C17 C18 119.12(17) . . ?
C17 C18 C19 120.31(18) . . ?
C14 C19 C18 120.23(16) . . ?
C21 C20 C25 120.55(16) . . ?
C21 C20 O2 118.44(14) . . ?
C25 C20 O2 120.90(15) . . ?
C20 C21 C22 119.1(2) . . ?
C23 C22 C21 120.3(2) . . ?
C24 C23 C22 120.2(2) . . ?
C23 C24 C25 120.7(2) . . ?
C20 C25 C24 119.1(2) . . ?

loop_
_geom_bond_atom_site_label_1
_geom_bond_atom_site_label_2
_geom_bond_distance
_geom_bond_site_symmetry_2
_geom_bond_publ_flag
O1 C14 1.3744(17) . ?
O1 B4 1.3955(19) . ?
O2 C20 1.3848(18) . ?
O2 B5 1.3943(19) . ?
B3 C1 1.703(2) . ?
B3 C2 1.720(2) . ?
B3 B8 1.758(2) . ?
B3 B7 1.765(2) . ?
B3 B4 1.795(2) . ?
B4 C1 1.717(2) . ?
B4 B9 1.779(2) . ?
B4 B8 1.783(2) . ?
B4 B5 1.818(2) . ?
B5 C1 1.716(2) . ?
B5 B10 1.766(2) . ?
B5 B9 1.780(2) . ?
B5 B6 1.790(2) . ?
B6 C1 1.702(2) . ?
B6 C2 1.720(2) . ?
B6 B10 1.759(2) . ?
B6 B11 1.763(2) . ?
B7 C2 1.703(2) . ?
B7 B11 1.768(2) . ?
B7 B8 1.771(3) . ?
B7 B12 1.774(3) . ?
B8 B12 1.780(2) . ?
B8 B9 1.801(2) . ?
B9 B12 1.772(2) . ?
B9 B10 1.793(2) . ?
B10 B11 1.771(2) . ?
B10 B12 1.786(2) . ?
B11 C2 1.713(2) . ?
B11 B12 1.771(3) . ?
C1 C2 1.6621(19) . ?
C2 C11 1.545(2) . ?
C11 C13 1.510(3) . ?
C11 C12 1.514(3) . ?
C14 C19 1.371(2) . ?
C14 C15 1.374(2) . ?
C15 C16 1.380(2) . ?
C16 C17 1.362(3) . ?
C17 C18 1.369(3) . ?
C18 C19 1.380(2) . ?
C20 C21 1.365(2) . ?
C20 C25 1.370(2) . ?
C21 C22 1.389(3) . ?
C22 C23 1.353(4) . ?
C23 C24 1.351(4) . ?
C24 C25 1.380(3) . ?
